data_1508404
loop_
_publ_author_name
'Budge, Matthew G.'
'Muir, Kathleen J.'
'McQuillan, Geoffrey P.'
'Harrison, William T.A.'

_publ_section_title
;
 Short Intramolecular N-H...C(carbonyl) Interactions in Mixed-Ligand
 Molybdenum Hexacarbonyl Derivatives
;
_journal_issue 2
_journal_name_full Crystals
_journal_page_first 47
_journal_page_last 58
_journal_paper_doi 10.3390/cryst1020047
_journal_volume 1
_journal_year 2012
_chemical_formula_moiety 'C31 H21 Mo N5 O3'
_chemical_formula_sum 'C31 H21 Mo N5 O3'
_chemical_formula_weight 607.47
_chemical_name_systematic
; 
 ? 
;
_space_group_IT_number 14
_symmetry_cell_setting monoclinic
_symmetry_space_group_name_Hall '-P 2yn'
_symmetry_space_group_name_H-M 'P 1 21/n 1'
_atom_sites_solution_hydrogens mixed
_atom_sites_solution_primary direct
_atom_sites_solution_secondary difmap
_audit_creation_method SHELXL-97
_cell_angle_alpha 90.00
_cell_angle_beta 95.179(1)
_cell_angle_gamma 90.00
_cell_formula_units_Z 4
_cell_length_a 11.4788(6)
_cell_length_b 19.073(1)
_cell_length_c 11.9881(6)
_cell_measurement_reflns_used 4300
_cell_measurement_temperature 296(2)
_cell_measurement_theta_max 25.03
_cell_measurement_theta_min 2.35
_cell_volume 2613.9(2)
_computing_structure_refinement 'SHELXL-97 (Sheldrick, 1997)'
_computing_structure_solution 'SHELXS-97 (Sheldrick, 1990)'
_diffrn_ambient_temperature 296(2)
_diffrn_measured_fraction_theta_full 0.997
_diffrn_measured_fraction_theta_max 0.997
_diffrn_measurement_device_type 'Bruker SMART1000 CCD'
_diffrn_measurement_method \w
_diffrn_radiation_monochromator graphite
_diffrn_radiation_source 'fine-focus sealed tube'
_diffrn_radiation_type MoK\a
_diffrn_radiation_wavelength 0.71073
_diffrn_reflns_av_R_equivalents 0.0332
_diffrn_reflns_av_sigmaI/netI 0.0274
_diffrn_reflns_limit_h_max 13
_diffrn_reflns_limit_h_min -13
_diffrn_reflns_limit_k_max 22
_diffrn_reflns_limit_k_min -21
_diffrn_reflns_limit_l_max 14
_diffrn_reflns_limit_l_min -11
_diffrn_reflns_number 15449
_diffrn_reflns_theta_full 25.04
_diffrn_reflns_theta_max 25.04
_diffrn_reflns_theta_min 2.01
_diffrn_standards_decay_% 0
_exptl_absorpt_coefficient_mu 0.546
_exptl_absorpt_correction_T_max 0.924
_exptl_absorpt_correction_T_min 0.815
_exptl_absorpt_correction_type multi-scan
_exptl_absorpt_process_details 'SADABS (Bruker, 1999)'
_exptl_crystal_colour green
_exptl_crystal_density_diffrn 1.544
_exptl_crystal_density_method 'not measured'
_exptl_crystal_description chunk
_exptl_crystal_F_000 1232
_exptl_crystal_size_max 0.39
_exptl_crystal_size_mid 0.26
_exptl_crystal_size_min 0.15
_refine_diff_density_max 0.496
_refine_diff_density_min -0.358
_refine_diff_density_rms 0.055
_refine_ls_extinction_method none
_refine_ls_goodness_of_fit_ref 1.037
_refine_ls_hydrogen_treatment mixed
_refine_ls_matrix_type full
_refine_ls_number_parameters 364
_refine_ls_number_reflns 4620
_refine_ls_number_restraints 0
_refine_ls_restrained_S_all 1.037
_refine_ls_R_factor_all 0.0390
_refine_ls_R_factor_gt 0.0304
_refine_ls_shift/su_max 0.001
_refine_ls_shift/su_mean 0.000
_refine_ls_structure_factor_coef Fsqd
_refine_ls_weighting_details 'calc w=1/[\s^2^(Fo^2^)+(0.0384P)^2^+1.2921P] where P=(Fo^2^+2Fc^2^)/3'
_refine_ls_weighting_scheme calc
_refine_ls_wR_factor_gt 0.0719
_refine_ls_wR_factor_ref 0.0758
_reflns_number_gt 3915
_reflns_number_total 4620
_reflns_threshold_expression I>2\s(I)
_cod_data_source_file C31H21MoN5O3_P21_n_crystals-01-00047-s001_moco2_DC149.CIF
_cod_data_source_block gm006_chateigner_1508404
_cod_depositor_comments
;journal volume and issue reversed

The following automatic conversions were performed:

'_atom_sites_solution_hydrogens' value 'difmap and geom' was changed
to 'mixed'.

Automatic conversion script
Id: cif_fix_values 6452 2018-10-05 10:23:21Z andrius 
;
_cod_original_sg_symbol_H-M 'P 21/n'
_cod_database_code 1508404

loop_
_symmetry_equiv_pos_as_xyz
'x, y, z'
'-x+1/2, y+1/2, -z+1/2'
'-x, -y, -z'
'x-1/2, -y-1/2, z-1/2'

loop_
_atom_site_label
_atom_site_type_symbol
_atom_site_fract_x
_atom_site_fract_y
_atom_site_fract_z
_atom_site_U_iso_or_equiv
_atom_site_adp_type
_atom_site_occupancy
_atom_site_symmetry_multiplicity
_atom_site_calc_flag
_atom_site_refinement_flags
Mo1 Mo 0.255498(19) 0.410125(11) 0.220863(18) 0.03133(8) Uani 1 1 d .
O1 O 0.2015(2) 0.28977(11) 0.04917(19) 0.0583(6) Uani 1 1 d .
O2 O 0.4687(2) 0.44211(12) 0.0866(2) 0.0632(6) Uani 1 1 d .
O3 O 0.4344(2) 0.29873(12) 0.3177(2) 0.0656(6) Uani 1 1 d .
N1 N 0.31154(19) 0.50210(11) 0.34740(18) 0.0347(5) Uani 1 1 d .
N2 N 0.3128(2) 0.43311(12) 0.50426(19) 0.0402(5) Uani 1 1 d .
H2 H 0.300(3) 0.4076(16) 0.459(3) 0.048 Uiso 1 1 d .
N3 N 0.3584(2) 0.45182(13) 0.6968(2) 0.0479(6) Uani 1 1 d .
N4 N 0.11851(19) 0.49309(11) 0.16154(18) 0.0364(5) Uani 1 1 d .
N5 N 0.09668(18) 0.39502(11) 0.31827(18) 0.0359(5) Uani 1 1 d .
C1 C 0.2174(2) 0.33631(14) 0.1126(2) 0.0379(6) Uani 1 1 d .
C2 C 0.3879(3) 0.43274(13) 0.1359(2) 0.0390(6) Uani 1 1 d .
C3 C 0.3662(2) 0.34190(14) 0.2860(2) 0.0386(6) Uani 1 1 d .
C4 C 0.3305(2) 0.56483(14) 0.2993(3) 0.0437(6) Uani 1 1 d .
H4 H 0.3161 0.5681 0.2219 0.052 Uiso 1 1 calc R
C5 C 0.3693(3) 0.62342(15) 0.3561(3) 0.0502(7) Uani 1 1 d .
H5 H 0.3790 0.6654 0.3187 0.060 Uiso 1 1 calc R
C6 C 0.3938(3) 0.61863(15) 0.4707(3) 0.0480(7) Uani 1 1 d .
H6 H 0.4207 0.6576 0.5119 0.058 Uiso 1 1 calc R
C7 C 0.3782(2) 0.55582(15) 0.5237(2) 0.0438(6) Uani 1 1 d .
H7 H 0.3956 0.5516 0.6007 0.053 Uiso 1 1 calc R
C8 C 0.3354(2) 0.49804(13) 0.4596(2) 0.0338(6) Uani 1 1 d .
C9 C 0.3242(2) 0.40835(14) 0.6144(2) 0.0377(6) Uani 1 1 d .
C10 C 0.2957(3) 0.33860(16) 0.6321(3) 0.0565(8) Uani 1 1 d .
H10 H 0.2729 0.3092 0.5721 0.068 Uiso 1 1 calc R
C11 C 0.3020(4) 0.31428(18) 0.7402(3) 0.0657(9) Uani 1 1 d .
H11 H 0.2805 0.2684 0.7546 0.079 Uiso 1 1 calc R
C12 C 0.3400(3) 0.35785(17) 0.8267(3) 0.0581(8) Uani 1 1 d .
H12 H 0.3466 0.3421 0.9004 0.070 Uiso 1 1 calc R
C13 C 0.3676(3) 0.42489(18) 0.8010(3) 0.0560(8) Uani 1 1 d .
H13 H 0.3949 0.4542 0.8596 0.067 Uiso 1 1 calc R
C14 C 0.1253(2) 0.53975(14) 0.0734(2) 0.0412(6) Uani 1 1 d .
C15 C 0.1937(3) 0.52312(16) -0.0132(2) 0.0487(7) Uani 1 1 d .
H15 H 0.2346 0.4810 -0.0112 0.058 Uiso 1 1 calc R
C16 C 0.2014(3) 0.56842(17) -0.1020(3) 0.0600(9) Uani 1 1 d .
H16 H 0.2463 0.5565 -0.1599 0.072 Uiso 1 1 calc R
C17 C 0.1412(3) 0.63271(18) -0.1044(3) 0.0648(10) Uani 1 1 d .
H17 H 0.1470 0.6634 -0.1640 0.078 Uiso 1 1 calc R
C18 C 0.0749(3) 0.65032(16) -0.0212(3) 0.0606(9) Uani 1 1 d .
H18 H 0.0364 0.6933 -0.0239 0.073 Uiso 1 1 calc R
C19 C 0.0632(3) 0.60458(14) 0.0696(3) 0.0486(7) Uani 1 1 d .
C20 C -0.0076(3) 0.61917(17) 0.1562(3) 0.0590(9) Uani 1 1 d .
H20 H -0.0456 0.6621 0.1581 0.071 Uiso 1 1 calc R
C21 C -0.0207(3) 0.57100(16) 0.2371(3) 0.0535(8) Uani 1 1 d .
H21 H -0.0711 0.5797 0.2920 0.064 Uiso 1 1 calc R
C22 C 0.0429(2) 0.50716(14) 0.2374(2) 0.0411(6) Uani 1 1 d .
C23 C 0.0260(2) 0.45086(15) 0.3200(2) 0.0416(6) Uani 1 1 d .
C24 C -0.0649(3) 0.45475(19) 0.3924(3) 0.0590(9) Uani 1 1 d .
H24 H -0.1140 0.4936 0.3901 0.071 Uiso 1 1 calc R
C25 C -0.0802(3) 0.40171(19) 0.4650(3) 0.0617(9) Uani 1 1 d .
H25 H -0.1369 0.4053 0.5155 0.074 Uiso 1 1 calc R
C26 C -0.0103(3) 0.34150(17) 0.4638(3) 0.0508(8) Uani 1 1 d .
C27 C -0.0230(3) 0.2840(2) 0.5372(3) 0.0663(10) Uani 1 1 d .
H27 H -0.0753 0.2870 0.5920 0.080 Uiso 1 1 calc R
C28 C 0.0410(3) 0.22495(19) 0.5275(3) 0.0692(10) Uani 1 1 d .
H28 H 0.0334 0.1878 0.5766 0.083 Uiso 1 1 calc R
C29 C 0.1181(3) 0.21929(16) 0.4445(3) 0.0576(8) Uani 1 1 d .
H29 H 0.1580 0.1774 0.4365 0.069 Uiso 1 1 calc R
C30 C 0.1363(3) 0.27466(15) 0.3738(3) 0.0478(7) Uani 1 1 d .
H30 H 0.1887 0.2704 0.3194 0.057 Uiso 1 1 calc R
C31 C 0.0741(2) 0.33797(14) 0.3853(2) 0.0406(6) Uani 1 1 d .

loop_
_atom_site_aniso_label
_atom_site_aniso_U_11
_atom_site_aniso_U_22
_atom_site_aniso_U_33
_atom_site_aniso_U_23
_atom_site_aniso_U_13
_atom_site_aniso_U_12
Mo1 0.03414(13) 0.02865(12) 0.03094(13) 0.00003(9) 0.00149(8) 0.00277(9)
O1 0.0697(14) 0.0459(12) 0.0588(14) -0.0186(11) 0.0035(11) -0.0022(10)
O2 0.0630(14) 0.0589(14) 0.0718(16) -0.0025(12) 0.0287(13) -0.0106(12)
O3 0.0705(15) 0.0564(14) 0.0667(15) 0.0034(11) -0.0123(12) 0.0259(12)
N1 0.0347(11) 0.0329(11) 0.0361(12) 0.0000(9) 0.0006(10) 0.0010(9)
N2 0.0526(14) 0.0357(13) 0.0310(12) -0.0033(9) -0.0029(11) -0.0040(11)
N3 0.0585(15) 0.0503(15) 0.0352(13) -0.0047(11) 0.0051(11) -0.0059(12)
N4 0.0381(12) 0.0355(12) 0.0343(12) -0.0005(9) -0.0042(10) 0.0018(9)
N5 0.0341(11) 0.0374(12) 0.0358(11) -0.0021(9) 0.0004(9) -0.0014(9)
C1 0.0390(15) 0.0376(15) 0.0370(14) 0.0041(12) 0.0017(12) 0.0037(11)
C2 0.0488(16) 0.0281(13) 0.0403(15) -0.0027(11) 0.0051(13) -0.0009(11)
C3 0.0436(15) 0.0374(14) 0.0342(14) -0.0021(11) 0.0003(12) 0.0021(12)
C4 0.0471(16) 0.0377(15) 0.0450(16) 0.0039(12) -0.0024(13) -0.0006(12)
C5 0.0574(18) 0.0323(15) 0.0599(19) 0.0038(13) -0.0004(15) -0.0052(13)
C6 0.0482(17) 0.0375(15) 0.0574(18) -0.0089(14) -0.0004(14) -0.0061(13)
C7 0.0470(16) 0.0424(16) 0.0411(15) -0.0091(12) -0.0007(13) -0.0008(13)
C8 0.0294(12) 0.0332(14) 0.0387(14) -0.0039(11) 0.0024(11) 0.0035(10)
C9 0.0349(13) 0.0430(15) 0.0351(13) 0.0002(11) 0.0030(11) 0.0034(11)
C10 0.085(2) 0.0423(17) 0.0405(16) -0.0032(13) -0.0044(16) -0.0038(15)
C11 0.097(3) 0.0450(18) 0.055(2) 0.0096(15) 0.0080(19) 0.0016(18)
C12 0.074(2) 0.063(2) 0.0366(16) 0.0058(14) 0.0041(15) 0.0098(17)
C13 0.067(2) 0.067(2) 0.0336(15) -0.0050(14) 0.0009(14) -0.0006(16)
C14 0.0419(15) 0.0343(14) 0.0446(16) 0.0005(12) -0.0119(13) -0.0002(11)
C15 0.0604(19) 0.0457(17) 0.0387(16) 0.0044(12) -0.0024(14) 0.0055(14)
C16 0.074(2) 0.056(2) 0.0485(19) 0.0106(15) -0.0052(17) -0.0044(17)
C17 0.073(2) 0.051(2) 0.066(2) 0.0259(17) -0.015(2) -0.0111(17)
C18 0.056(2) 0.0377(17) 0.084(3) 0.0159(16) -0.0176(19) -0.0016(14)
C19 0.0447(16) 0.0325(15) 0.065(2) 0.0028(13) -0.0136(15) -0.0003(12)
C20 0.0521(19) 0.0385(17) 0.085(3) -0.0028(16) -0.0047(18) 0.0118(14)
C21 0.0494(17) 0.0468(18) 0.064(2) -0.0073(15) 0.0036(15) 0.0142(14)
C22 0.0360(14) 0.0381(15) 0.0481(16) -0.0050(12) -0.0027(13) 0.0063(11)
C23 0.0357(14) 0.0453(16) 0.0433(16) -0.0052(12) 0.0004(12) 0.0035(12)
C24 0.0441(17) 0.071(2) 0.063(2) -0.0018(17) 0.0123(16) 0.0133(16)
C25 0.0433(17) 0.085(3) 0.060(2) -0.0006(18) 0.0193(15) 0.0008(17)
C26 0.0413(16) 0.063(2) 0.0482(17) 0.0005(14) 0.0076(14) -0.0149(14)
C27 0.061(2) 0.078(3) 0.061(2) 0.0066(18) 0.0135(17) -0.0267(19)
C28 0.081(2) 0.058(2) 0.067(2) 0.0175(17) 0.002(2) -0.031(2)
C29 0.067(2) 0.0411(17) 0.063(2) 0.0071(14) -0.0033(17) -0.0160(15)
C30 0.0499(17) 0.0394(16) 0.0535(18) 0.0021(13) 0.0016(14) -0.0089(13)
C31 0.0365(14) 0.0429(16) 0.0413(15) -0.0008(12) -0.0035(12) -0.0090(12)

loop_
_atom_type_symbol
_atom_type_description
_atom_type_scat_dispersion_real
_atom_type_scat_dispersion_imag
_atom_type_scat_source
Mo Mo -1.6832 0.6857 'International Tables Vol C Tables 4.2.6.8 and 6.1.1.4'
O O 0.0106 0.0060 'International Tables Vol C Tables 4.2.6.8 and 6.1.1.4'
N N 0.0061 0.0033 'International Tables Vol C Tables 4.2.6.8 and 6.1.1.4'
C C 0.0033 0.0016 'International Tables Vol C Tables 4.2.6.8 and 6.1.1.4'
H H 0.0000 0.0000 'International Tables Vol C Tables 4.2.6.8 and 6.1.1.4'

loop_
_geom_angle_atom_site_label_1
_geom_angle_atom_site_label_2
_geom_angle_atom_site_label_3
_geom_angle
_geom_angle_publ_flag
C3 Mo1 C1 83.22(11) y
C3 Mo1 C2 81.12(11) y
C1 Mo1 C2 87.17(11) y
C3 Mo1 N5 103.62(10) y
C1 Mo1 N5 96.25(10) y
C2 Mo1 N5 174.43(9) y
C3 Mo1 N4 174.15(10) y
C1 Mo1 N4 100.73(9) y
C2 Mo1 N4 103.27(10) y
N5 Mo1 N4 71.80(8) y
C3 Mo1 N1 96.26(9) y
C1 Mo1 N1 176.67(9) y
C2 Mo1 N1 89.50(9) y
N5 Mo1 N1 87.07(7) ?
N4 Mo1 N1 80.04(7) ?
C8 N1 C4 116.6(2) ?
C8 N1 Mo1 127.88(16) ?
C4 N1 Mo1 115.24(18) ?
C8 N2 C9 131.6(2) ?
C8 N2 H2 110(3) ?
C9 N2 H2 118(3) ?
C9 N3 C13 116.6(3) ?
C22 N4 C14 118.2(2) ?
C22 N4 Mo1 113.28(17) ?
C14 N4 Mo1 126.37(18) ?
C23 N5 C31 117.9(2) ?
C23 N5 Mo1 115.00(18) ?
C31 N5 Mo1 126.62(17) ?
O1 C1 Mo1 175.5(2) ?
O2 C2 Mo1 175.9(2) ?
O3 C3 Mo1 175.0(2) ?
N1 C4 C5 124.8(3) ?
N1 C4 H4 117.6 ?
C5 C4 H4 117.6 ?
C4 C5 C6 118.1(3) ?
C4 C5 H5 121.0 ?
C6 C5 H5 121.0 ?
C7 C6 C5 119.6(3) ?
C7 C6 H6 120.2 ?
C5 C6 H6 120.2 ?
C6 C7 C8 118.9(3) ?
C6 C7 H7 120.5 ?
C8 C7 H7 120.5 ?
N1 C8 N2 114.1(2) ?
N1 C8 C7 121.9(2) ?
N2 C8 C7 123.9(3) ?
N3 C9 C10 122.9(3) ?
N3 C9 N2 119.4(2) ?
C10 C9 N2 117.7(2) ?
C11 C10 C9 118.3(3) ?
C11 C10 H10 120.8 ?
C9 C10 H10 120.8 ?
C12 C11 C10 119.8(3) ?
C12 C11 H11 120.1 ?
C10 C11 H11 120.1 ?
C13 C12 C11 117.7(3) ?
C13 C12 H12 121.2 ?
C11 C12 H12 121.2 ?
N3 C13 C12 124.7(3) ?
N3 C13 H13 117.7 ?
C12 C13 H13 117.7 ?
N4 C14 C15 119.7(2) ?
N4 C14 C19 121.2(3) ?
C15 C14 C19 119.2(3) ?
C16 C15 C14 120.8(3) ?
C16 C15 H15 119.6 ?
C14 C15 H15 119.6 ?
C15 C16 C17 119.8(3) ?
C15 C16 H16 120.1 ?
C17 C16 H16 120.1 ?
C18 C17 C16 120.7(3) ?
C18 C17 H17 119.7 ?
C16 C17 H17 119.7 ?
C17 C18 C19 121.0(3) ?
C17 C18 H18 119.5 ?
C19 C18 H18 119.5 ?
C20 C19 C18 123.4(3) ?
C20 C19 C14 118.0(3) ?
C18 C19 C14 118.6(3) ?
C21 C20 C19 120.3(3) ?
C21 C20 H20 119.8 ?
C19 C20 H20 119.8 ?
C20 C21 C22 119.6(3) ?
C20 C21 H21 120.2 ?
C22 C21 H21 120.2 ?
N4 C22 C21 122.3(3) ?
N4 C22 C23 116.0(2) ?
C21 C22 C23 121.6(3) ?
N5 C23 C24 122.1(3) ?
N5 C23 C22 116.7(2) ?
C24 C23 C22 121.2(3) ?
C25 C24 C23 119.9(3) ?
C25 C24 H24 120.0 ?
C23 C24 H24 120.0 ?
C24 C25 C26 119.8(3) ?
C24 C25 H25 120.1 ?
C26 C25 H25 120.1 ?
C25 C26 C31 118.3(3) ?
C25 C26 C27 122.3(3) ?
C31 C26 C27 119.4(3) ?
C28 C27 C26 120.0(3) ?
C28 C27 H27 120.0 ?
C26 C27 H27 120.0 ?
C27 C28 C29 120.6(3) ?
C27 C28 H28 119.7 ?
C29 C28 H28 119.7 ?
C30 C29 C28 121.3(3) ?
C30 C29 H29 119.4 ?
C28 C29 H29 119.4 ?
C29 C30 C31 119.1(3) ?
C29 C30 H30 120.4 ?
C31 C30 H30 120.4 ?
N5 C31 C26 121.5(3) ?
N5 C31 C30 119.3(3) ?
C26 C31 C30 119.2(3) ?

loop_
_geom_bond_atom_site_label_1
_geom_bond_atom_site_label_2
_geom_bond_distance
_geom_bond_publ_flag
Mo1 C3 1.934(3) y
Mo1 C1 1.938(3) y
Mo1 C2 1.953(3) y
Mo1 N5 2.270(2) y
Mo1 N4 2.298(2) y
Mo1 N1 2.370(2) y
C1 O1 1.173(3) y
C2 O2 1.158(3) y
C3 O3 1.175(3) y
N1 C8 1.350(3) ?
N1 C4 1.354(3) ?
N2 C8 1.383(3) ?
N2 C9 1.397(3) ?
N2 H2 0.73(3) ?
N3 C9 1.322(4) ?
N3 C13 1.345(4) ?
N4 C22 1.340(4) ?
N4 C14 1.389(4) ?
N5 C23 1.340(3) ?
N5 C31 1.391(3) ?
C4 C5 1.362(4) ?
C4 H4 0.9300 ?
C5 C6 1.381(4) ?
C5 H5 0.9300 ?
C6 C7 1.375(4) ?
C6 H6 0.9300 ?
C7 C8 1.406(4) ?
C7 H7 0.9300 ?
C9 C10 1.391(4) ?
C10 C11 1.372(4) ?
C10 H10 0.9300 ?
C11 C12 1.369(5) ?
C11 H11 0.9300 ?
C12 C13 1.360(5) ?
C12 H12 0.9300 ?
C13 H13 0.9300 ?
C14 C15 1.395(4) ?
C14 C19 1.426(4) ?
C15 C16 1.379(4) ?
C15 H15 0.9300 ?
C16 C17 1.407(5) ?
C16 H16 0.9300 ?
C17 C18 1.350(5) ?
C17 H17 0.9300 ?
C18 C19 1.412(5) ?
C18 H18 0.9300 ?
C19 C20 1.402(5) ?
C20 C21 1.354(5) ?
C20 H20 0.9300 ?
C21 C22 1.419(4) ?
C21 H21 0.9300 ?
C22 C23 1.485(4) ?
C23 C24 1.418(4) ?
C24 C25 1.356(5) ?
C24 H24 0.9300 ?
C25 C26 1.402(5) ?
C25 H25 0.9300 ?
C26 C31 1.412(4) ?
C26 C27 1.422(5) ?
C27 C28 1.357(6) ?
C27 H27 0.9300 ?
C28 C29 1.394(5) ?
C28 H28 0.9300 ?
C29 C30 1.382(4) ?
C29 H29 0.9300 ?
C30 C31 1.416(4) ?
C30 H30 0.9300 ?

loop_
_geom_hbond_atom_site_label_D
_geom_hbond_atom_site_label_H
_geom_hbond_atom_site_label_A
_geom_hbond_distance_DH
_geom_hbond_distance_HA
_geom_hbond_distance_DA
_geom_hbond_angle_DHA
_geom_hbond_site_symmetry_A
N2 H2 C3 0.73(3) 2.60(3) 3.246(3) 149(3) .
C7 H7 N3 0.93 2.29 2.894(4) 122 .
C13 H13 O2 0.93 2.57 3.365(4) 144 3_666
C28 H28 O2 0.93 2.59 3.384(4) 143 4_566

loop_
_geom_torsion_atom_site_label_1
_geom_torsion_atom_site_label_2
_geom_torsion_atom_site_label_3
_geom_torsion_atom_site_label_4
_geom_torsion
C3 Mo1 N1 C8 -42.9(2)
C2 Mo1 N1 C8 -123.9(2)
N5 Mo1 N1 C8 60.5(2)
N4 Mo1 N1 C8 132.5(2)
C3 Mo1 N1 C4 131.4(2)
C2 Mo1 N1 C4 50.4(2)
N5 Mo1 N1 C4 -125.18(19)
N4 Mo1 N1 C4 -53.15(19)
C1 Mo1 N4 C22 116.68(19)
C2 Mo1 N4 C22 -153.71(19)
N5 Mo1 N4 C22 23.57(17)
N1 Mo1 N4 C22 -66.61(18)
C1 Mo1 N4 C14 -80.6(2)
C2 Mo1 N4 C14 9.0(2)
N5 Mo1 N4 C14 -173.7(2)
N1 Mo1 N4 C14 96.1(2)
C3 Mo1 N5 C23 156.16(19)
C1 Mo1 N5 C23 -119.33(19)
N4 Mo1 N5 C23 -20.05(18)
N1 Mo1 N5 C23 60.43(19)
C3 Mo1 N5 C31 -15.8(2)
C1 Mo1 N5 C31 68.7(2)
N4 Mo1 N5 C31 168.0(2)
N1 Mo1 N5 C31 -111.5(2)
C8 N1 C4 C5 -1.3(4)
Mo1 N1 C4 C5 -176.3(2)
N1 C4 C5 C6 1.6(5)
C4 C5 C6 C7 -0.2(5)
C5 C6 C7 C8 -1.1(4)
C4 N1 C8 N2 179.1(2)
Mo1 N1 C8 N2 -6.7(3)
C4 N1 C8 C7 -0.2(4)
Mo1 N1 C8 C7 174.08(19)
C9 N2 C8 N1 -179.1(3)
C9 N2 C8 C7 0.1(5)
C6 C7 C8 N1 1.4(4)
C6 C7 C8 N2 -177.8(3)
C13 N3 C9 C10 1.6(4)
C13 N3 C9 N2 179.9(3)
C8 N2 C9 N3 2.8(5)
C8 N2 C9 C10 -178.8(3)
N3 C9 C10 C11 0.9(5)
N2 C9 C10 C11 -177.4(3)
C9 C10 C11 C12 -2.5(6)
C10 C11 C12 C13 1.5(6)
C9 N3 C13 C12 -2.8(5)
C11 C12 C13 N3 1.2(6)
C22 N4 C14 C15 -173.2(3)
Mo1 N4 C14 C15 24.8(4)
C22 N4 C14 C19 6.6(4)
Mo1 N4 C14 C19 -155.4(2)
N4 C14 C15 C16 179.7(3)
C19 C14 C15 C16 -0.2(4)
C14 C15 C16 C17 1.0(5)
C15 C16 C17 C18 -0.6(5)
C16 C17 C18 C19 -0.7(5)
C17 C18 C19 C20 -177.8(3)
C17 C18 C19 C14 1.5(5)
N4 C14 C19 C20 -1.6(4)
C15 C14 C19 C20 178.3(3)
N4 C14 C19 C18 179.1(3)
C15 C14 C19 C18 -1.1(4)
C18 C19 C20 C21 175.7(3)
C14 C19 C20 C21 -3.6(5)
C19 C20 C21 C22 3.6(5)
C14 N4 C22 C21 -6.7(4)
Mo1 N4 C22 C21 157.6(2)
C14 N4 C22 C23 171.2(2)
Mo1 N4 C22 C23 -24.5(3)
C20 C21 C22 N4 1.6(5)
C20 C21 C22 C23 -176.2(3)
C31 N5 C23 C24 4.0(4)
Mo1 N5 C23 C24 -168.7(2)
C31 N5 C23 C22 -172.6(2)
Mo1 N5 C23 C22 14.7(3)
N4 C22 C23 N5 6.9(4)
C21 C22 C23 N5 -175.1(3)
N4 C22 C23 C24 -169.7(3)
C21 C22 C23 C24 8.3(4)
N5 C23 C24 C25 1.9(5)
C22 C23 C24 C25 178.3(3)
C23 C24 C25 C26 -3.6(5)
C24 C25 C26 C31 -0.5(5)
C24 C25 C26 C27 -179.5(3)
C25 C26 C27 C28 175.4(3)
C31 C26 C27 C28 -3.6(5)
C26 C27 C28 C29 -1.2(6)
C27 C28 C29 C30 3.5(5)
C28 C29 C30 C31 -0.8(5)
C23 N5 C31 C26 -8.2(4)
Mo1 N5 C31 C26 163.6(2)
C23 N5 C31 C30 171.2(2)
Mo1 N5 C31 C30 -17.1(3)
C25 C26 C31 N5 6.5(4)
C27 C26 C31 N5 -174.5(3)
C25 C26 C31 C30 -172.8(3)
C27 C26 C31 C30 6.2(4)
C29 C30 C31 N5 176.7(3)
C29 C30 C31 C26 -4.0(4)
